data_4070683
loop_
_publ_author_name
'Li, Shihui'
'Miao, Wei'
'Tang, Tao'
'Dong, Weimin'
'Zhang, Xuequan'
'Cui, Dongmei'

_publ_section_title
;
 New Rare Earth Metal Bis(alkyl)s Bearing an Iminophosphonamido Ligand.
 Synthesis and Catalysis toward Highly 3,4-Selective Polymerization of
 Isoprene
;
_journal_issue 4
_journal_name_full Organometallics
_journal_page_first 718
_journal_paper_doi 10.1021/om700945r
_journal_volume 27
_journal_year 2008
_chemical_formula_sum 'C39 H56 N2 O P Sc Si2'
_chemical_formula_weight 700.97
_chemical_name_systematic
; 
 ? 
;
_space_group_IT_number 88
_symmetry_cell_setting tetragonal
_symmetry_space_group_name_Hall '-I 4ad'
_symmetry_space_group_name_H-M 'I 41/a :2'
_atom_sites_solution_hydrogens geom
_atom_sites_solution_primary direct
_atom_sites_solution_secondary difmap
_audit_creation_method SHELXL-97
_cell_angle_alpha 90.00
_cell_angle_beta 90.00
_cell_angle_gamma 90.00
_cell_formula_units_Z 16
_cell_length_a 20.6332(7)
_cell_length_b 20.6332(7)
_cell_length_c 38.833(3)
_cell_measurement_temperature 187(2)
_cell_volume 16532.3(15)
_computing_cell_refinement 'Bruker SMART'
_computing_data_collection 'Bruker SMART'
_computing_data_reduction 'Bruker SAINT'
_computing_molecular_graphics 'Bruker SHELXTL'
_computing_publication_material 'Bruker SHELXTL'
_computing_structure_refinement 'SHELXL-97 (Sheldrick, 1997)'
_computing_structure_solution 'SHELXS-97 (Sheldrick, 1990)'
_diffrn_ambient_temperature 187(2)
_diffrn_measured_fraction_theta_full 0.998
_diffrn_measured_fraction_theta_max 0.998
_diffrn_measurement_device_type 'CCD area detector'
_diffrn_measurement_method 'phi and omega scans'
_diffrn_radiation_monochromator graphite
_diffrn_radiation_source 'fine-focus sealed tube'
_diffrn_radiation_type MoK\a
_diffrn_radiation_wavelength 0.71073
_diffrn_reflns_av_R_equivalents 0.1280
_diffrn_reflns_av_sigmaI/netI 0.1307
_diffrn_reflns_limit_h_max 25
_diffrn_reflns_limit_h_min -24
_diffrn_reflns_limit_k_max 25
_diffrn_reflns_limit_k_min -25
_diffrn_reflns_limit_l_max 47
_diffrn_reflns_limit_l_min -20
_diffrn_reflns_number 46392
_diffrn_reflns_theta_full 26.06
_diffrn_reflns_theta_max 26.06
_diffrn_reflns_theta_min 1.75
_exptl_absorpt_coefficient_mu 0.304
_exptl_absorpt_correction_T_max 0.975
_exptl_absorpt_correction_T_min 0.946
_exptl_absorpt_correction_type multi-scan
_exptl_crystal_density_diffrn 1.127
_exptl_crystal_density_method 'not measured'
_exptl_crystal_F_000 6016
_exptl_crystal_size_max 0.202
_exptl_crystal_size_mid 0.153
_exptl_crystal_size_min 0.083
_refine_diff_density_max 0.263
_refine_diff_density_min -0.226
_refine_diff_density_rms 0.042
_refine_ls_extinction_method none
_refine_ls_goodness_of_fit_ref 0.833
_refine_ls_hydrogen_treatment constr
_refine_ls_matrix_type full
_refine_ls_number_parameters 424
_refine_ls_number_reflns 8156
_refine_ls_number_restraints 0
_refine_ls_restrained_S_all 0.833
_refine_ls_R_factor_all 0.1442
_refine_ls_R_factor_gt 0.0551
_refine_ls_shift/su_max 0.001
_refine_ls_shift/su_mean 0.000
_refine_ls_structure_factor_coef Fsqd
_refine_ls_weighting_details 'calc w=1/[\s^2^(Fo^2^)+(0.0348P)^2^+0.0000P] where P=(Fo^2^+2Fc^2^)/3'
_refine_ls_weighting_scheme calc
_refine_ls_wR_factor_gt 0.0891
_refine_ls_wR_factor_ref 0.1103
_reflns_number_gt 3490
_reflns_number_total 8156
_reflns_threshold_expression >2sigma(I)
_cod_data_source_file om700945r-file002.cif
_cod_data_source_block 3a
_cod_depositor_comments
;
The following automatic conversions were performed:

'_symmetry_cell_setting' value 'Tetragonal' changed to 'tetragonal'
according to /home/saulius/struct/CIF-dictionaries/cif_core.dic
dictionary named 'cif_core.dic' version 2.4.1 from
2010-06-29.

'_exptl_absorpt_correction_type' value 'Multi-scan'
changed to 'multi-scan' according to
/home/saulius/struct/CIF-dictionaries/cif_core.dic dictionary named
'cif_core.dic' version 2.4.1 from 2010-06-29.

Automatic conversion script
Id: cif_fix_values 1715 2011-07-08 13:25:40Z adriana 
;
_cod_original_cell_volume 16532.3(14)
_cod_original_sg_symbol_H-M I4(1)/a
_cod_database_code 4070683

loop_
_symmetry_equiv_pos_as_xyz
'x, y, z'
'-x+1/2, -y, z+1/2'
'-y+3/4, x+1/4, z+1/4'
'y+3/4, -x+3/4, z+3/4'
'x+1/2, y+1/2, z+1/2'
'-x+1, -y+1/2, z+1'
'-y+5/4, x+3/4, z+3/4'
'y+5/4, -x+5/4, z+5/4'
'-x, -y, -z'
'x-1/2, y, -z-1/2'
'y-3/4, -x-1/4, -z-1/4'
'-y-3/4, x-3/4, -z-3/4'
'-x+1/2, -y+1/2, -z+1/2'
'x, y+1/2, -z'
'y-1/4, -x+1/4, -z+1/4'
'-y-1/4, x-1/4, -z-1/4'

loop_
_atom_site_label
_atom_site_type_symbol
_atom_site_fract_x
_atom_site_fract_y
_atom_site_fract_z
_atom_site_U_iso_or_equiv
_atom_site_adp_type
_atom_site_occupancy
_atom_site_symmetry_multiplicity
_atom_site_calc_flag
_atom_site_refinement_flags
Sc Sc 0.32880(3) 0.51962(3) 0.392083(17) 0.0468(2) Uani 1 1 d .
N1 N 0.22915(11) 0.49833(12) 0.40639(7) 0.0412(7) Uani 1 1 d .
N2 N 0.25815(11) 0.57245(12) 0.36014(7) 0.0426(7) Uani 1 1 d .
O O 0.35886(10) 0.44281(11) 0.42785(6) 0.0600(7) Uani 1 1 d .
P P 0.19406(4) 0.54568(4) 0.37938(2) 0.0432(2) Uani 1 1 d .
Si1 Si 0.39255(5) 0.43597(6) 0.31375(3) 0.0698(4) Uani 1 1 d .
Si2 Si 0.45253(5) 0.61588(5) 0.43270(3) 0.0686(4) Uani 1 1 d .
C1 C 0.32279(19) 0.65320(19) 0.33192(10) 0.0686(12) Uani 1 1 d .
H1 H 0.3592 0.6337 0.3415 0.082 Uiso 1 1 calc R
C2 C 0.3306(2) 0.7069(2) 0.31113(12) 0.0900(15) Uani 1 1 d .
H2 H 0.3720 0.7229 0.3069 0.108 Uiso 1 1 calc R
C3 C 0.2778(3) 0.7367(2) 0.29663(11) 0.0851(15) Uani 1 1 d .
H3 H 0.2832 0.7726 0.2824 0.102 Uiso 1 1 calc R
C4 C 0.2176(2) 0.71318(19) 0.30330(10) 0.0712(12) Uani 1 1 d .
H4 H 0.1816 0.7334 0.2937 0.085 Uiso 1 1 calc R
C5 C 0.20934(19) 0.65900(16) 0.32438(9) 0.0571(10) Uani 1 1 d .
H5 H 0.1677 0.6438 0.3287 0.069 Uiso 1 1 calc R
C6 C 0.26176(18) 0.62741(17) 0.33904(9) 0.0490(9) Uani 1 1 d .
C7 C 0.18455(17) 0.65846(16) 0.41612(9) 0.0575(10) Uani 1 1 d .
H7 H 0.2293 0.6542 0.4179 0.069 Uiso 1 1 calc R
C8 C 0.15431(18) 0.71038(18) 0.43133(9) 0.0652(11) Uani 1 1 d .
H8 H 0.1784 0.7410 0.4433 0.078 Uiso 1 1 calc R
C9 C 0.08817(18) 0.71684(17) 0.42868(10) 0.0656(11) Uani 1 1 d .
H9 H 0.0675 0.7515 0.4394 0.079 Uiso 1 1 calc R
C10 C 0.05258(17) 0.67270(18) 0.41046(10) 0.0662(11) Uani 1 1 d .
H10 H 0.0080 0.6778 0.4083 0.079 Uiso 1 1 calc R
C11 C 0.08329(16) 0.62022(16) 0.39522(9) 0.0546(10) Uani 1 1 d .
H11 H 0.0590 0.5901 0.3829 0.066 Uiso 1 1 calc R
C12 C 0.14949(15) 0.61227(15) 0.39811(8) 0.0430(9) Uani 1 1 d .
C13 C 0.13662(15) 0.50395(15) 0.35254(9) 0.0421(9) Uani 1 1 d .
C14 C 0.14175(16) 0.50602(16) 0.31705(10) 0.0520(10) Uani 1 1 d .
H14 H 0.1756 0.5286 0.3068 0.062 Uiso 1 1 calc R
C15 C 0.09644(19) 0.47450(18) 0.29694(10) 0.0670(11) Uani 1 1 d .
H15 H 0.0993 0.4772 0.2731 0.080 Uiso 1 1 calc R
C16 C 0.04737(19) 0.43931(19) 0.31168(12) 0.0693(12) Uani 1 1 d .
H16 H 0.0175 0.4178 0.2978 0.083 Uiso 1 1 calc R
C17 C 0.04233(17) 0.43581(17) 0.34650(11) 0.0622(11) Uani 1 1 d .
H17 H 0.0093 0.4115 0.3564 0.075 Uiso 1 1 calc R
C18 C 0.08620(16) 0.46845(15) 0.36731(9) 0.0535(10) Uani 1 1 d .
H18 H 0.0820 0.4667 0.3911 0.064 Uiso 1 1 calc R
C19 C 0.19886(15) 0.44861(18) 0.42642(9) 0.0449(9) Uani 1 1 d .
C20 C 0.17326(16) 0.4621(2) 0.45910(10) 0.0568(10) Uani 1 1 d .
C21 C 0.14665(18) 0.4112(3) 0.47808(11) 0.0792(14) Uani 1 1 d .
H21 H 0.1292 0.4201 0.4996 0.095 Uiso 1 1 calc R
C22 C 0.1451(2) 0.3487(3) 0.46628(14) 0.0841(15) Uani 1 1 d .
C23 C 0.17268(19) 0.33612(19) 0.43487(12) 0.0745(12) Uani 1 1 d .
H23 H 0.1731 0.2937 0.4268 0.089 Uiso 1 1 calc R
C24 C 0.20013(16) 0.38462(18) 0.41455(10) 0.0529(10) Uani 1 1 d .
C25 C 0.17343(17) 0.52960(19) 0.47392(9) 0.0792(13) Uani 1 1 d .
H25A H 0.1648 0.5275 0.4982 0.119 Uiso 1 1 calc R
H25B H 0.1406 0.5551 0.4628 0.119 Uiso 1 1 calc R
H25C H 0.2150 0.5492 0.4702 0.119 Uiso 1 1 calc R
C26 C 0.1134(2) 0.2947(2) 0.48725(12) 0.144(2) Uani 1 1 d .
H26A H 0.0958 0.3125 0.5081 0.216 Uiso 1 1 calc R
H26B H 0.1451 0.2624 0.4928 0.216 Uiso 1 1 calc R
H26C H 0.0791 0.2754 0.4740 0.216 Uiso 1 1 calc R
C27 C 0.22904(17) 0.36768(15) 0.38017(9) 0.0645(11) Uani 1 1 d .
H27A H 0.2373 0.3219 0.3792 0.097 Uiso 1 1 calc R
H27B H 0.2689 0.3909 0.3771 0.097 Uiso 1 1 calc R
H27C H 0.1993 0.3794 0.3622 0.097 Uiso 1 1 calc R
C28 C 0.34796(19) 0.4456(2) 0.46475(10) 0.0833(13) Uani 1 1 d .
H28A H 0.3026 0.4380 0.4700 0.100 Uiso 1 1 calc R
H28B H 0.3603 0.4876 0.4738 0.100 Uiso 1 1 calc R
C29 C 0.3882(3) 0.3947(3) 0.47976(14) 0.130(2) Uani 1 1 d .
H29A H 0.4240 0.4138 0.4924 0.156 Uiso 1 1 calc R
H29B H 0.3628 0.3687 0.4956 0.156 Uiso 1 1 calc R
C30 C 0.4119(3) 0.3559(3) 0.45310(15) 0.140(2) Uani 1 1 d .
H30A H 0.3938 0.3127 0.4549 0.168 Uiso 1 1 calc R
H30B H 0.4587 0.3525 0.4548 0.168 Uiso 1 1 calc R
C31 C 0.3946(2) 0.3839(2) 0.42039(11) 0.0937(15) Uani 1 1 d .
H31A H 0.3679 0.3541 0.4073 0.112 Uiso 1 1 calc R
H31B H 0.4332 0.3938 0.4071 0.112 Uiso 1 1 calc R
C32 C 0.39919(15) 0.48945(15) 0.35192(8) 0.0598(10) Uani 1 1 d .
H32A H 0.4152 0.5300 0.3426 0.072 Uiso 1 1 calc R
H32B H 0.4350 0.4713 0.3649 0.072 Uiso 1 1 calc R
C33 C 0.30969(17) 0.4379(2) 0.29515(10) 0.0919(14) Uani 1 1 d .
H33A H 0.2796 0.4195 0.3113 0.138 Uiso 1 1 calc R
H33B H 0.3089 0.4132 0.2742 0.138 Uiso 1 1 calc R
H33C H 0.2977 0.4819 0.2903 0.138 Uiso 1 1 calc R
C34 C 0.4109(2) 0.35012(18) 0.32568(11) 0.1129(17) Uani 1 1 d .
H34A H 0.4526 0.3481 0.3366 0.169 Uiso 1 1 calc R
H34B H 0.4112 0.3238 0.3053 0.169 Uiso 1 1 calc R
H34C H 0.3784 0.3345 0.3413 0.169 Uiso 1 1 calc R
C35 C 0.4473(2) 0.4592(2) 0.27744(11) 0.1132(17) Uani 1 1 d .
H35A H 0.4353 0.5012 0.2690 0.170 Uiso 1 1 calc R
H35B H 0.4434 0.4280 0.2592 0.170 Uiso 1 1 calc R
H35C H 0.4913 0.4602 0.2854 0.170 Uiso 1 1 calc R
C36 C 0.36691(14) 0.59997(15) 0.42426(9) 0.0545(10) Uani 1 1 d .
H36A H 0.3496 0.6395 0.4144 0.065 Uiso 1 1 calc R
H36B H 0.3466 0.5952 0.4466 0.065 Uiso 1 1 calc R
C37 C 0.48919(17) 0.65454(18) 0.39397(12) 0.1036(16) Uani 1 1 d .
H37A H 0.4854 0.6258 0.3746 0.155 Uiso 1 1 calc R
H37B H 0.5341 0.6634 0.3983 0.155 Uiso 1 1 calc R
H37C H 0.4670 0.6943 0.3890 0.155 Uiso 1 1 calc R
C38 C 0.46459(19) 0.67050(19) 0.47063(12) 0.1199(18) Uani 1 1 d .
H38A H 0.4428 0.7109 0.4666 0.180 Uiso 1 1 calc R
H38B H 0.5101 0.6783 0.4739 0.180 Uiso 1 1 calc R
H38C H 0.4471 0.6503 0.4909 0.180 Uiso 1 1 calc R
C39 C 0.49950(16) 0.54068(16) 0.44276(10) 0.0767(12) Uani 1 1 d .
H39A H 0.4842 0.5225 0.4640 0.115 Uiso 1 1 calc R
H39B H 0.5447 0.5512 0.4449 0.115 Uiso 1 1 calc R
H39C H 0.4937 0.5097 0.4245 0.115 Uiso 1 1 calc R

loop_
_atom_site_aniso_label
_atom_site_aniso_U_11
_atom_site_aniso_U_22
_atom_site_aniso_U_33
_atom_site_aniso_U_23
_atom_site_aniso_U_13
_atom_site_aniso_U_12
Sc 0.0419(4) 0.0524(4) 0.0462(4) -0.0006(4) -0.0009(4) 0.0020(3)
N1 0.0410(16) 0.0449(17) 0.0377(18) 0.0035(14) -0.0012(14) -0.0011(13)
N2 0.0442(17) 0.0426(16) 0.0412(18) 0.0042(15) 0.0010(14) -0.0004(13)
O 0.0607(16) 0.0667(17) 0.0527(18) 0.0037(15) -0.0049(14) 0.0165(13)
P 0.0421(6) 0.0473(6) 0.0401(6) -0.0026(5) -0.0033(5) 0.0006(5)
Si1 0.0697(8) 0.0767(8) 0.0628(8) -0.0054(7) 0.0112(7) 0.0017(6)
Si2 0.0502(7) 0.0640(7) 0.0917(10) -0.0058(7) -0.0113(7) -0.0039(6)
C1 0.073(3) 0.070(3) 0.063(3) 0.016(2) 0.002(2) -0.008(2)
C2 0.098(4) 0.085(4) 0.087(4) 0.020(3) 0.009(3) -0.026(3)
C3 0.141(5) 0.056(3) 0.059(3) 0.011(2) 0.008(3) -0.019(3)
C4 0.110(4) 0.052(3) 0.052(3) 0.000(2) -0.011(3) 0.014(3)
C5 0.077(3) 0.044(2) 0.051(3) -0.001(2) -0.004(2) 0.003(2)
C6 0.059(3) 0.049(2) 0.039(2) -0.007(2) -0.001(2) -0.004(2)
C7 0.047(2) 0.058(2) 0.068(3) -0.018(2) -0.004(2) 0.006(2)
C8 0.059(3) 0.065(3) 0.072(3) -0.024(2) -0.015(2) 0.006(2)
C9 0.068(3) 0.060(3) 0.069(3) -0.024(2) -0.011(2) 0.017(2)
C10 0.046(2) 0.076(3) 0.077(3) -0.023(2) -0.012(2) 0.015(2)
C11 0.050(2) 0.059(2) 0.055(3) -0.012(2) -0.012(2) 0.0031(19)
C12 0.041(2) 0.045(2) 0.043(2) -0.0046(18) -0.0030(18) 0.0001(17)
C13 0.040(2) 0.043(2) 0.043(2) -0.0066(19) -0.0041(19) 0.0040(16)
C14 0.049(2) 0.053(2) 0.053(3) -0.011(2) 0.000(2) 0.0000(18)
C15 0.074(3) 0.072(3) 0.055(3) -0.016(2) -0.006(3) 0.006(2)
C16 0.067(3) 0.068(3) 0.073(3) -0.021(3) -0.024(3) 0.000(2)
C17 0.053(2) 0.056(3) 0.077(3) -0.002(3) -0.012(3) -0.0052(19)
C18 0.055(2) 0.054(2) 0.052(3) 0.000(2) -0.008(2) 0.0016(19)
C19 0.035(2) 0.063(3) 0.036(2) 0.006(2) -0.0031(18) 0.0068(18)
C20 0.043(2) 0.089(3) 0.039(2) 0.010(2) -0.006(2) 0.014(2)
C21 0.057(3) 0.135(4) 0.045(3) 0.039(3) 0.007(2) 0.018(3)
C22 0.072(3) 0.101(4) 0.080(4) 0.052(4) 0.003(3) 0.004(3)
C23 0.084(3) 0.065(3) 0.074(3) 0.023(3) -0.006(3) -0.004(2)
C24 0.055(2) 0.053(3) 0.051(3) 0.015(2) 0.000(2) 0.002(2)
C25 0.072(3) 0.125(4) 0.041(3) -0.009(3) -0.001(2) 0.019(3)
C26 0.128(4) 0.165(5) 0.139(5) 0.109(4) 0.015(4) -0.015(4)
C27 0.079(3) 0.049(2) 0.065(3) 0.001(2) -0.003(2) 0.001(2)
C28 0.074(3) 0.121(4) 0.055(3) 0.013(3) -0.006(3) 0.020(3)
C29 0.119(4) 0.184(6) 0.087(4) 0.062(4) 0.018(4) 0.049(4)
C30 0.186(6) 0.118(5) 0.118(5) 0.025(4) -0.034(5) 0.051(4)
C31 0.114(4) 0.079(3) 0.088(4) 0.000(3) -0.009(3) 0.036(3)
C32 0.063(2) 0.058(2) 0.059(3) 0.000(2) 0.007(2) 0.0048(19)
C33 0.090(3) 0.129(4) 0.056(3) -0.001(3) -0.002(3) -0.012(3)
C34 0.161(5) 0.084(3) 0.094(4) -0.019(3) 0.013(3) 0.025(3)
C35 0.115(4) 0.133(4) 0.092(4) -0.020(3) 0.047(3) -0.029(3)
C36 0.049(2) 0.057(2) 0.058(3) -0.005(2) -0.009(2) 0.0018(18)
C37 0.062(3) 0.086(3) 0.163(5) 0.037(3) 0.009(3) -0.007(2)
C38 0.080(3) 0.113(4) 0.167(5) -0.063(4) -0.045(3) 0.007(3)
C39 0.057(2) 0.083(3) 0.090(3) 0.001(3) -0.011(2) 0.001(2)

loop_
_atom_type_symbol
_atom_type_description
_atom_type_scat_dispersion_real
_atom_type_scat_dispersion_imag
_atom_type_scat_source
C C 0.0033 0.0016 'International Tables Vol C Tables 4.2.6.8 and 6.1.1.4'
H H 0.0000 0.0000 'International Tables Vol C Tables 4.2.6.8 and 6.1.1.4'
N N 0.0061 0.0033 'International Tables Vol C Tables 4.2.6.8 and 6.1.1.4'
O O 0.0106 0.0060 'International Tables Vol C Tables 4.2.6.8 and 6.1.1.4'
Si Si 0.0817 0.0704 'International Tables Vol C Tables 4.2.6.8 and 6.1.1.4'
P P 0.1023 0.0942 'International Tables Vol C Tables 4.2.6.8 and 6.1.1.4'
Sc Sc 0.2519 0.3716 'International Tables Vol C Tables 4.2.6.8 and 6.1.1.4'

loop_
_geom_angle_atom_site_label_1
_geom_angle_atom_site_label_2
_geom_angle_atom_site_label_3
_geom_angle
N1 Sc O 87.69(9)
N1 Sc N2 67.56(9)
O Sc N2 154.16(9)
N1 Sc C36 110.00(11)
O Sc C36 94.75(11)
N2 Sc C36 100.48(11)
N1 Sc C32 137.85(11)
O Sc C32 93.28(11)
N2 Sc C32 100.14(11)
C36 Sc C32 111.90(12)
C19 N1 P 126.4(2)
C19 N1 Sc 134.2(2)
P N1 Sc 97.85(13)
C6 N2 P 126.2(2)
C6 N2 Sc 134.0(2)
P N2 Sc 96.43(12)
C31 O C28 108.0(3)
C31 O Sc 128.4(2)
C28 O Sc 123.5(2)
N1 P N2 98.10(13)
N1 P C13 112.61(14)
N2 P C13 115.78(15)
N1 P C12 115.43(15)
N2 P C12 110.04(14)
C13 P C12 105.20(15)
C32 Si1 C33 111.52(17)
C32 Si1 C35 113.97(17)
C33 Si1 C35 104.92(19)
C32 Si1 C34 110.55(17)
C33 Si1 C34 107.65(19)
C35 Si1 C34 107.88(19)
C36 Si2 C37 108.96(17)
C36 Si2 C39 112.92(15)
C37 Si2 C39 108.27(17)
C36 Si2 C38 112.21(17)
C37 Si2 C38 108.9(2)
C39 Si2 C38 105.44(18)
C2 C1 C6 121.8(4)
C3 C2 C1 120.5(4)
C4 C3 C2 119.1(4)
C3 C4 C5 120.6(4)
C6 C5 C4 121.5(4)
C5 C6 C1 116.4(3)
C5 C6 N2 125.4(3)
C1 C6 N2 118.2(3)
C8 C7 C12 121.1(3)
C7 C8 C9 119.6(3)
C10 C9 C8 120.5(3)
C9 C10 C11 119.7(3)
C12 C11 C10 120.7(3)
C11 C12 C7 118.4(3)
C11 C12 P 124.2(3)
C7 C12 P 117.4(3)
C14 C13 C18 118.9(3)
C14 C13 P 120.8(3)
C18 C13 P 120.3(3)
C15 C14 C13 119.8(3)
C16 C15 C14 120.9(4)
C17 C16 C15 120.0(4)
C16 C17 C18 120.3(4)
C17 C18 C13 120.1(3)
C24 C19 C20 119.5(4)
C24 C19 N1 119.3(3)
C20 C19 N1 120.9(3)
C21 C20 C19 118.4(4)
C21 C20 C25 119.7(4)
C19 C20 C25 121.9(4)
C22 C21 C20 122.8(4)
C21 C22 C23 117.8(4)
C21 C22 C26 121.2(5)
C23 C22 C26 121.0(5)
C22 C23 C24 122.5(4)
C23 C24 C19 118.9(4)
C23 C24 C27 119.8(4)
C19 C24 C27 121.3(3)
O C28 C29 106.1(4)
C30 C29 C28 108.4(4)
C29 C30 C31 109.7(4)
C30 C31 O 106.6(4)
Si1 C32 Sc 132.88(17)
Si2 C36 Sc 125.30(16)

loop_
_geom_bond_atom_site_label_1
_geom_bond_atom_site_label_2
_geom_bond_distance
Sc N1 2.175(2)
Sc O 2.197(2)
Sc N2 2.203(3)
Sc C36 2.220(3)
Sc C32 2.220(3)
N1 C19 1.431(4)
N1 P 1.606(3)
N2 C6 1.401(4)
N2 P 1.616(2)
O C31 1.450(4)
O C28 1.452(4)
P C13 1.798(3)
P C12 1.806(3)
Si1 C32 1.853(3)
Si1 C33 1.857(4)
Si1 C35 1.869(4)
Si1 C34 1.870(4)
Si2 C36 1.827(3)
Si2 C37 1.863(4)
Si2 C39 1.871(3)
Si2 C38 1.871(4)
C1 C2 1.380(5)
C1 C6 1.395(4)
C2 C3 1.371(5)
C3 C4 1.359(5)
C4 C5 1.396(4)
C5 C6 1.385(4)
C7 C8 1.373(4)
C7 C12 1.386(4)
C8 C9 1.375(4)
C9 C10 1.367(4)
C10 C11 1.387(4)
C11 C12 1.380(4)
C13 C14 1.383(4)
C13 C18 1.396(4)
C14 C15 1.381(4)
C15 C16 1.371(5)
C16 C17 1.358(5)
C17 C18 1.388(4)
C19 C24 1.399(4)
C19 C20 1.403(4)
C20 C21 1.396(5)
C20 C25 1.506(5)
C21 C22 1.370(5)
C22 C23 1.370(5)
C22 C26 1.527(5)
C23 C24 1.395(5)
C24 C27 1.503(4)
C28 C29 1.460(5)
C29 C30 1.397(6)
C30 C31 1.441(5)
